data_7004976
loop_
_publ_author_name
'Chen, Yin-Qiang'
'Zhang, Jiasheng'
'Cai, Shuyi'
'Hou, Xiu-Feng'
'Schumann, Herbert'
'Jin, Guo-Xin'

_publ_section_title
;
 Syntheses and structures of heterometallic clusters by the reaction of
 o-carboranyl cobaltadichalcogenolato complexes.
;
_journal_issue 7
_journal_name_full 'Dalton transactions (Cambridge, England : 2003)'
_journal_page_first 749
_journal_page_last 758
_journal_paper_doi 10.1039/b614123d
_journal_year 2007
_chemical_formula_sum 'C24 H30 B9 Co2 N8 S4'
_chemical_formula_weight 773.95
_chemical_name_systematic
;
?
;
_space_group_IT_number 15
_symmetry_cell_setting monoclinic
_symmetry_space_group_name_Hall '-C 2yc'
_symmetry_space_group_name_H-M 'C 1 2/c 1'
_atom_sites_solution_hydrogens geom
_atom_sites_solution_primary direct
_atom_sites_solution_secondary difmap
_audit_creation_method SHELXL-97
_cell_angle_alpha 90.00
_cell_angle_beta 117.630(5)
_cell_angle_gamma 90.00
_cell_formula_units_Z 8
_cell_length_a 35.789(12)
_cell_length_b 9.574(3)
_cell_length_c 23.449(8)
_cell_measurement_reflns_used 915
_cell_measurement_temperature 293(2)
_cell_measurement_theta_max 27.184
_cell_measurement_theta_min 2.305
_cell_volume 7118(4)
_computing_cell_refinement 'Bruker SMART'
_computing_data_collection 'Bruker SMART'
_computing_data_reduction 'Bruker SHELXTL'
_computing_molecular_graphics 'Bruker SHELXTL'
_computing_publication_material 'Bruker SHELXTL'
_computing_structure_refinement 'SHELXL-97 (Sheldrick, 1997)'
_computing_structure_solution 'SHELXS-97 (Sheldrick, 1990)'
_diffrn_ambient_temperature 293(2)
_diffrn_measured_fraction_theta_full 0.994
_diffrn_measured_fraction_theta_max 0.994
_diffrn_measurement_device_type 'CCD area detector'
_diffrn_measurement_method 'phi and omega scans'
_diffrn_radiation_monochromator graphite
_diffrn_radiation_source 'fine-focus sealed tube'
_diffrn_radiation_type MoK\a
_diffrn_radiation_wavelength 0.71073
_diffrn_reflns_av_R_equivalents 0.1044
_diffrn_reflns_av_sigmaI/netI 0.1399
_diffrn_reflns_limit_h_max 42
_diffrn_reflns_limit_h_min -36
_diffrn_reflns_limit_k_max 8
_diffrn_reflns_limit_k_min -11
_diffrn_reflns_limit_l_max 27
_diffrn_reflns_limit_l_min -27
_diffrn_reflns_number 14278
_diffrn_reflns_theta_full 25.01
_diffrn_reflns_theta_max 25.01
_diffrn_reflns_theta_min 1.96
_diffrn_standards_decay_% 6.83
_exptl_absorpt_coefficient_mu 1.198
_exptl_absorpt_correction_T_max 0.9425
_exptl_absorpt_correction_T_min 0.8896
_exptl_absorpt_correction_type multi-scan
_exptl_absorpt_process_details sadabs
_exptl_crystal_colour blue
_exptl_crystal_density_diffrn 1.444
_exptl_crystal_density_method 'not measured'
_exptl_crystal_description prism
_exptl_crystal_F_000 3144
_exptl_crystal_size_max 0.10
_exptl_crystal_size_mid 0.08
_exptl_crystal_size_min 0.05
_refine_diff_density_max 0.837
_refine_diff_density_min -0.722
_refine_diff_density_rms 0.104
_refine_ls_extinction_method none
_refine_ls_goodness_of_fit_ref 0.978
_refine_ls_hydrogen_treatment constr
_refine_ls_matrix_type full
_refine_ls_number_parameters 437
_refine_ls_number_reflns 6246
_refine_ls_number_restraints 0
_refine_ls_restrained_S_all 0.978
_refine_ls_R_factor_all 0.1522
_refine_ls_R_factor_gt 0.0725
_refine_ls_shift/su_max 0.000
_refine_ls_shift/su_mean 0.000
_refine_ls_structure_factor_coef Fsqd
_refine_ls_weighting_details 'calc w=1/[\s^2^(Fo^2^)+(0.0758P)^2^+0.0000P] where P=(Fo^2^+2Fc^2^)/3'
_refine_ls_weighting_scheme calc
_refine_ls_wR_factor_gt 0.1502
_refine_ls_wR_factor_ref 0.1863
_reflns_number_gt 3207
_reflns_number_total 6246
_reflns_threshold_expression >2sigma(I)
_cod_data_source_file b614123d.txt
_cod_data_source_block f41219a
_cod_depositor_comments
;
The following automatic conversions were performed:
'_symmetry_cell_setting' value 'Monoclinic' changed to 'monoclinic'
according to '/home/saulius/struct/CIF-dictionaries/cif_core.dic'
dictionary named 'cif_core.dic' version 2.4.1 from 2010-06-29.

Automatic conversion script
Id: cif_fix_enum 1527 2010-12-29 10:47:43Z saulius 
;
_cod_original_sg_symbol_H-M C2/c
_cod_database_code 7004976

loop_
_symmetry_equiv_pos_as_xyz
'x, y, z'
'-x, y, -z+1/2'
'x+1/2, y+1/2, z'
'-x+1/2, y+1/2, -z+1/2'
'-x, -y, -z'
'x, -y, z-1/2'
'-x+1/2, -y+1/2, -z'
'x+1/2, -y+1/2, z-1/2'

loop_
_atom_site_label
_atom_site_type_symbol
_atom_site_fract_x
_atom_site_fract_y
_atom_site_fract_z
_atom_site_U_iso_or_equiv
_atom_site_adp_type
_atom_site_occupancy
_atom_site_symmetry_multiplicity
_atom_site_calc_flag
_atom_site_refinement_flags
_atom_site_disorder_assembly
_atom_site_disorder_group
Co1 Co 0.20368(3) 0.46076(9) 0.02952(5) 0.0469(3) Uani 1 1 d . . .
Co3 Co 0.14675(3) 0.17869(10) 0.05387(5) 0.0457(3) Uani 1 1 d . . .
N1 N 0.14000(19) 0.1459(6) -0.0324(3) 0.0476(15) Uani 1 1 d . . .
N2 N 0.1272(2) 0.0184(7) -0.0613(3) 0.0620(18) Uani 1 1 d . . .
N3 N 0.1201(2) 0.0265(7) -0.1208(3) 0.068(2) Uani 1 1 d . . .
N4 N 0.1276(2) 0.1607(7) -0.1318(3) 0.0596(18) Uani 1 1 d . . .
N5 N 0.0867(2) 0.1941(7) 0.0181(3) 0.0543(17) Uani 1 1 d . . .
N6 N 0.0551(2) 0.1771(7) -0.0428(3) 0.0645(19) Uani 1 1 d . . .
N7 N 0.0191(2) 0.2057(8) -0.0447(4) 0.072(2) Uani 1 1 d . . .
N8 N 0.0273(2) 0.2478(7) 0.0157(3) 0.0593(18) Uani 1 1 d . . .
S1 S 0.23276(6) 0.24872(18) 0.05400(9) 0.0470(5) Uani 1 1 d . . .
S2 S 0.16271(6) 0.42060(18) 0.07554(9) 0.0482(5) Uani 1 1 d . . .
S3 S 0.15108(7) 0.4091(2) -0.07048(10) 0.0592(6) Uani 1 1 d . . .
S4 S 0.09750(7) 0.2735(3) 0.13441(11) 0.0661(6) Uani 1 1 d . . .
B4 B 0.1469(3) 0.1898(9) 0.1417(5) 0.050(2) Uani 1 1 d . . .
B5 B 0.1952(3) 0.2445(9) 0.2058(4) 0.050(2) Uani 1 1 d . . .
H5 H 0.1963 0.3222 0.2411 0.061 Uiso 1 1 calc R . .
B6 B 0.2350(3) 0.2367(9) 0.1797(4) 0.046(2) Uani 1 1 d . . .
H6 H 0.2618 0.3097 0.1985 0.055 Uiso 1 1 calc R . .
B7 B 0.2394(3) 0.0603(8) 0.1583(4) 0.047(2) Uani 1 1 d . . .
H7 H 0.2696 0.0179 0.1644 0.057 Uiso 1 1 calc R . .
B8 B 0.1888(3) 0.0128(9) 0.0915(4) 0.053(2) Uani 1 1 d . . .
H8 H 0.1863 -0.0626 0.0545 0.064 Uiso 1 1 calc R . .
B9 B 0.1504(3) 0.0136(9) 0.1185(4) 0.057(3) Uani 1 1 d . . .
H9 H 0.1240 -0.0609 0.0999 0.069 Uiso 1 1 calc R . .
B10 B 0.1759(3) 0.0691(9) 0.2014(4) 0.055(2) Uani 1 1 d . . .
H10 H 0.1652 0.0316 0.2358 0.066 Uiso 1 1 calc R . .
B11 B 0.2300(3) 0.0968(9) 0.2255(4) 0.052(2) Uani 1 1 d . . .
H11 H 0.2541 0.0769 0.2752 0.063 Uiso 1 1 calc R . .
B12 B 0.2022(3) -0.0421(9) 0.1708(4) 0.055(2) Uani 1 1 d . . .
H12 H 0.2087 -0.1525 0.1851 0.066 Uiso 1 1 calc R . .
C1 C 0.1846(2) 0.2819(7) 0.1292(3) 0.0422(18) Uani 1 1 d . . .
C2 C 0.2101(2) 0.1755(7) 0.1000(3) 0.0474(19) Uani 1 1 d . . .
C3 C 0.2193(3) 0.6552(8) 0.0734(5) 0.073(3) Uani 1 1 d . . .
H3A H 0.2083 0.6959 0.1010 0.088 Uiso 1 1 calc R . .
C4 C 0.2545(3) 0.5718(9) 0.0938(4) 0.068(2) Uani 1 1 d . . .
H4A H 0.2731 0.5447 0.1385 0.082 Uiso 1 1 calc R . .
C5 C 0.2607(3) 0.5388(8) 0.0408(5) 0.066(2) Uani 1 1 d . . .
H5A H 0.2840 0.4828 0.0421 0.080 Uiso 1 1 calc R . .
C6 C 0.2279(3) 0.5930(9) -0.0140(5) 0.071(3) Uani 1 1 d . . .
H6A H 0.2242 0.5842 -0.0579 0.085 Uiso 1 1 calc R . .
C7 C 0.2010(3) 0.6698(8) 0.0049(5) 0.079(3) Uani 1 1 d . . .
H7A H 0.1758 0.7235 -0.0231 0.095 Uiso 1 1 calc R . .
C8 C 0.1402(2) 0.2345(8) -0.0762(4) 0.051(2) Uani 1 1 d . . .
C9 C 0.1201(3) 0.2050(9) -0.1951(4) 0.063(2) Uani 1 1 d . . .
C10 C 0.1510(3) 0.2710(10) -0.2027(4) 0.074(3) Uani 1 1 d . . .
H10A H 0.1772 0.2873 -0.1676 0.089 Uiso 1 1 calc R . .
C11 C 0.1428(4) 0.3133(11) -0.2636(5) 0.089(3) Uani 1 1 d . . .
H11A H 0.1635 0.3599 -0.2698 0.107 Uiso 1 1 calc R . .
C12 C 0.1049(5) 0.2872(13) -0.3143(5) 0.106(4) Uani 1 1 d . . .
H12A H 0.0999 0.3149 -0.3553 0.127 Uiso 1 1 calc R . .
C13 C 0.0738(4) 0.2210(16) -0.3065(5) 0.131(5) Uani 1 1 d . . .
H13A H 0.0476 0.2044 -0.3416 0.157 Uiso 1 1 calc R . .
C14 C 0.0822(3) 0.1789(13) -0.2446(5) 0.108(4) Uani 1 1 d . . .
H14A H 0.0616 0.1331 -0.2380 0.129 Uiso 1 1 calc R . .
C15 C 0.0687(3) 0.2390(8) 0.0534(4) 0.058(2) Uani 1 1 d . . .
C16 C -0.0057(3) 0.2869(9) 0.0295(4) 0.062(2) Uani 1 1 d . . .
C17 C -0.0418(3) 0.2086(11) 0.0071(5) 0.088(3) Uani 1 1 d . . .
H17A H -0.0442 0.1289 -0.0170 0.106 Uiso 1 1 calc R . .
C18 C -0.0738(4) 0.2436(14) 0.0190(6) 0.111(4) Uani 1 1 d . . .
H18A H -0.0977 0.1877 0.0039 0.133 Uiso 1 1 calc R . .
C19 C -0.0710(4) 0.3627(15) 0.0535(6) 0.110(4) Uani 1 1 d . . .
H19A H -0.0930 0.3879 0.0620 0.131 Uiso 1 1 calc R . .
C20 C -0.0359(4) 0.4431(11) 0.0751(5) 0.093(3) Uani 1 1 d . . .
H20A H -0.0342 0.5237 0.0983 0.112 Uiso 1 1 calc R . .
C21 C -0.0027(3) 0.4084(10) 0.0636(5) 0.085(3) Uani 1 1 d . . .
H21A H 0.0212 0.4649 0.0783 0.102 Uiso 1 1 calc R . .
C23 C 0.959(2) 0.241(5) 0.239(2) 0.52(5) Uani 1 1 d . . .
C25 C 0.880(3) 0.321(7) 0.194(4) 0.38(6) Uani 0.50 1 d P . .
C24 C 0.931(3) 0.376(7) 0.227(2) 0.79(9) Uani 1 1 d . . .
C22 C 1.0000 0.328(5) 0.2500 0.34(4) Uani 1 2 d S . .

loop_
_atom_site_aniso_label
_atom_site_aniso_U_11
_atom_site_aniso_U_22
_atom_site_aniso_U_33
_atom_site_aniso_U_23
_atom_site_aniso_U_13
_atom_site_aniso_U_12
Co1 0.0725(8) 0.0261(5) 0.0540(6) -0.0017(5) 0.0393(6) -0.0024(5)
Co3 0.0596(7) 0.0362(5) 0.0450(6) -0.0023(5) 0.0273(5) -0.0053(5)
N1 0.066(4) 0.037(3) 0.047(4) -0.006(3) 0.032(3) -0.010(3)
N2 0.081(5) 0.051(4) 0.055(4) -0.010(3) 0.032(4) -0.017(4)
N3 0.097(6) 0.056(5) 0.052(4) -0.014(4) 0.034(4) -0.022(4)
N4 0.078(5) 0.048(4) 0.051(4) -0.005(3) 0.029(4) -0.006(4)
N5 0.066(5) 0.052(4) 0.042(4) -0.006(3) 0.023(4) -0.006(4)
N6 0.061(5) 0.065(5) 0.066(5) -0.007(4) 0.028(4) -0.003(4)
N7 0.061(5) 0.077(5) 0.077(5) 0.001(4) 0.030(4) -0.002(4)
N8 0.059(5) 0.061(4) 0.060(4) 0.002(4) 0.030(4) -0.001(4)
S1 0.0667(13) 0.0324(10) 0.0541(11) -0.0002(9) 0.0384(11) 0.0019(10)
S2 0.0640(13) 0.0335(10) 0.0559(11) 0.0009(9) 0.0351(10) 0.0031(9)
S3 0.0847(16) 0.0410(11) 0.0521(12) 0.0029(9) 0.0320(12) 0.0012(11)
S4 0.0658(15) 0.0785(16) 0.0640(14) -0.0076(12) 0.0386(13) -0.0017(13)
B4 0.043(5) 0.050(5) 0.065(6) -0.006(5) 0.031(5) -0.016(5)
B5 0.073(6) 0.043(5) 0.043(5) 0.009(4) 0.033(5) 0.004(5)
B6 0.056(6) 0.040(5) 0.046(5) -0.006(4) 0.028(5) -0.008(4)
B7 0.062(6) 0.034(5) 0.051(5) -0.004(4) 0.030(5) 0.003(4)
B8 0.080(7) 0.036(5) 0.047(5) 0.001(4) 0.032(5) -0.004(5)
B9 0.085(7) 0.042(5) 0.047(5) 0.000(4) 0.032(5) -0.010(5)
B10 0.069(7) 0.043(5) 0.060(6) 0.002(4) 0.037(5) -0.012(5)
B11 0.073(7) 0.039(5) 0.046(5) 0.007(4) 0.029(5) 0.002(5)
B12 0.084(7) 0.040(5) 0.046(5) 0.004(4) 0.034(5) -0.006(5)
C1 0.058(5) 0.027(4) 0.048(4) -0.005(3) 0.030(4) -0.007(3)
C2 0.078(6) 0.028(4) 0.043(4) -0.006(3) 0.034(4) -0.001(4)
C3 0.118(8) 0.039(5) 0.093(7) -0.026(5) 0.075(7) -0.017(5)
C4 0.091(7) 0.046(5) 0.075(6) -0.007(5) 0.045(6) -0.016(5)
C5 0.075(6) 0.041(5) 0.106(7) -0.011(5) 0.061(6) -0.016(5)
C6 0.099(8) 0.056(6) 0.071(6) -0.012(5) 0.051(6) -0.025(6)
C7 0.105(8) 0.030(4) 0.104(8) 0.006(5) 0.050(7) -0.005(5)
C8 0.060(5) 0.041(4) 0.053(5) -0.005(4) 0.026(4) -0.003(4)
C9 0.075(6) 0.064(6) 0.045(5) -0.006(4) 0.025(5) -0.003(5)
C10 0.089(7) 0.083(7) 0.053(5) 0.007(5) 0.035(5) 0.010(6)
C11 0.126(9) 0.087(8) 0.065(6) 0.007(6) 0.054(7) 0.001(7)
C12 0.147(12) 0.110(10) 0.053(7) 0.005(6) 0.041(8) 0.032(9)
C13 0.111(10) 0.187(15) 0.054(7) -0.006(8) 0.003(7) -0.026(10)
C14 0.083(8) 0.144(11) 0.072(7) 0.001(7) 0.016(6) -0.030(8)
C15 0.049(5) 0.055(5) 0.053(5) 0.002(4) 0.009(5) -0.009(4)
C16 0.045(5) 0.069(6) 0.071(6) 0.003(5) 0.027(5) -0.003(5)
C17 0.071(7) 0.089(8) 0.113(8) -0.006(6) 0.050(7) 0.000(6)
C18 0.087(9) 0.117(10) 0.144(11) -0.035(9) 0.066(8) -0.021(8)
C19 0.072(8) 0.137(12) 0.131(11) -0.003(9) 0.057(8) 0.008(8)
C20 0.107(9) 0.074(7) 0.112(9) 0.002(6) 0.063(8) 0.018(7)
C21 0.082(7) 0.062(6) 0.120(9) -0.008(6) 0.056(7) -0.005(6)
C23 0.86(13) 0.41(7) 0.46(7) -0.23(6) 0.45(9) -0.35(8)
C25 0.71(17) 0.19(5) 0.35(10) 0.19(6) 0.33(11) 0.17(7)
C24 1.4(2) 0.80(12) 0.22(4) 0.20(6) 0.45(10) 0.73(13)
C22 0.61(11) 0.17(4) 0.17(3) 0.000 0.12(5) 0.000

loop_
_atom_type_symbol
_atom_type_description
_atom_type_scat_dispersion_real
_atom_type_scat_dispersion_imag
_atom_type_scat_source
C C 0.0033 0.0016 'International Tables Vol C Tables 4.2.6.8 and 6.1.1.4'
H H 0.0000 0.0000 'International Tables Vol C Tables 4.2.6.8 and 6.1.1.4'
B B 0.0013 0.0007 'International Tables Vol C Tables 4.2.6.8 and 6.1.1.4'
N N 0.0061 0.0033 'International Tables Vol C Tables 4.2.6.8 and 6.1.1.4'
S S 0.1246 0.1234 'International Tables Vol C Tables 4.2.6.8 and 6.1.1.4'
Co Co 0.3494 0.9721 'International Tables Vol C Tables 4.2.6.8 and 6.1.1.4'

loop_
_geom_angle_atom_site_label_1
_geom_angle_atom_site_label_2
_geom_angle_atom_site_label_3
_geom_angle
_geom_angle_site_symmetry_1
_geom_angle_site_symmetry_3
_geom_angle_publ_flag
C4 Co1 C6 67.0(3) . . ?
C4 Co1 C5 39.6(3) . . ?
C6 Co1 C5 39.0(3) . . ?
C4 Co1 C7 67.3(4) . . ?
C6 Co1 C7 40.7(3) . . ?
C5 Co1 C7 66.6(4) . . ?
C4 Co1 C3 39.1(3) . . ?
C6 Co1 C3 67.3(3) . . ?
C5 Co1 C3 65.8(3) . . ?
C7 Co1 C3 40.5(3) . . ?
C4 Co1 S2 107.1(3) . . ?
C6 Co1 S2 150.9(3) . . ?
C5 Co1 S2 146.5(3) . . ?
C7 Co1 S2 110.3(3) . . ?
C3 Co1 S2 90.1(3) . . ?
C4 Co1 S1 97.7(3) . . ?
C6 Co1 S1 115.8(3) . . ?
C5 Co1 S1 88.9(3) . . ?
C7 Co1 S1 154.9(3) . . ?
C3 Co1 S1 134.6(3) . . ?
S2 Co1 S1 92.96(7) . . ?
C4 Co1 S3 154.3(3) . . ?
C6 Co1 S3 87.7(3) . . ?
C5 Co1 S3 120.3(3) . . ?
C7 Co1 S3 90.8(3) . . ?
C3 Co1 S3 127.6(3) . . ?
S2 Co1 S3 92.64(9) . . ?
S1 Co1 S3 97.55(8) . . ?
N5 Co3 C1 122.0(3) . . ?
N5 Co3 N1 89.1(3) . . ?
C1 Co3 N1 137.0(3) . . ?
N5 Co3 C2 173.4(3) . . ?
C1 Co3 C2 51.5(3) . . ?
N1 Co3 C2 97.0(3) . . ?
N5 Co3 B4 85.2(3) . . ?
C1 Co3 B4 51.8(3) . . ?
N1 Co3 B4 171.1(3) . . ?
C2 Co3 B4 89.1(3) . . ?
N5 Co3 B8 133.5(3) . . ?
C1 Co3 B8 86.5(3) . . ?
N1 Co3 B8 92.0(3) . . ?
C2 Co3 B8 49.2(3) . . ?
B4 Co3 B8 87.1(4) . . ?
N5 Co3 B9 93.1(3) . . ?
C1 Co3 B9 86.8(3) . . ?
N1 Co3 B9 123.4(3) . . ?
C2 Co3 B9 85.7(3) . . ?
B4 Co3 B9 50.4(3) . . ?
B8 Co3 B9 49.1(4) . . ?
N5 Co3 S2 97.3(2) . . ?
C1 Co3 S2 46.3(2) . . ?
N1 Co3 S2 106.25(18) . . ?
C2 Co3 S2 78.5(2) . . ?
B4 Co3 S2 81.2(2) . . ?
B8 Co3 S2 126.6(3) . . ?
B9 Co3 S2 129.3(2) . . ?
C8 N1 N2 107.7(6) . . ?
C8 N1 Co3 130.9(5) . . ?
N2 N1 Co3 120.7(5) . . ?
N3 N2 N1 109.4(6) . . ?
N2 N3 N4 107.6(6) . . ?
N3 N4 C8 108.4(6) . . ?
N3 N4 C9 120.8(6) . . ?
C8 N4 C9 130.7(7) . . ?
C15 N5 N6 106.4(6) . . ?
C15 N5 Co3 121.3(5) . . ?
N6 N5 Co3 132.1(6) . . ?
N7 N6 N5 109.9(7) . . ?
N6 N7 N8 107.1(7) . . ?
C15 N8 N7 107.9(7) . . ?
C15 N8 C16 131.0(8) . . ?
N7 N8 C16 121.0(7) . . ?
C2 S1 Co1 103.1(2) . . ?
C1 S2 Co1 107.8(2) . . ?
C1 S2 Co3 52.9(2) . . ?
Co1 S2 Co3 102.22(8) . . ?
C8 S3 Co1 110.1(3) . . ?
C15 S4 B4 94.3(4) . . ?
B10 B4 C1 104.6(6) . . ?
B10 B4 B5 61.8(5) . . ?
C1 B4 B5 57.6(4) . . ?
B10 B4 B9 61.3(5) . . ?
C1 B4 B9 104.8(6) . . ?
B5 B4 B9 111.0(7) . . ?
B10 B4 S4 122.8(6) . . ?
C1 B4 S4 122.5(6) . . ?
B5 B4 S4 117.4(6) . . ?
B9 B4 S4 124.8(6) . . ?
B10 B4 Co3 119.7(6) . . ?
C1 B4 Co3 60.1(4) . . ?
B5 B4 Co3 114.5(5) . . ?
B9 B4 Co3 67.5(4) . . ?
S4 B4 Co3 111.5(5) . . ?
C1 B5 B4 60.6(5) . . ?
C1 B5 B6 58.0(4) . . ?
B4 B5 B6 108.4(6) . . ?
C1 B5 B11 103.1(6) . . ?
B4 B5 B11 105.9(6) . . ?
B6 B5 B11 59.3(5) . . ?
C1 B5 B10 104.2(6) . . ?
B4 B5 B10 58.4(5) . . ?
B6 B5 B10 106.7(6) . . ?
B11 B5 B10 58.9(5) . . ?
C1 B5 H5 124.6 . . ?
B4 B5 H5 121.5 . . ?
B6 B5 H5 121.8 . . ?
B11 B5 H5 124.0 . . ?
B10 B5 H5 123.5 . . ?
C1 B6 C2 59.4(4) . . ?
C1 B6 B11 104.0(6) . . ?
C2 B6 B11 104.4(6) . . ?
C1 B6 B7 104.4(6) . . ?
C2 B6 B7 56.9(4) . . ?
B11 B6 B7 60.3(5) . . ?
C1 B6 B5 58.0(5) . . ?
C2 B6 B5 106.6(6) . . ?
B11 B6 B5 60.4(5) . . ?
B7 B6 B5 108.8(6) . . ?
C1 B6 H6 124.5 . . ?
C2 B6 H6 123.8 . . ?
B11 B6 H6 123.3 . . ?
B7 B6 H6 122.6 . . ?
B5 B6 H6 121.2 . . ?
C2 B7 B12 105.2(6) . . ?
C2 B7 B6 60.6(4) . . ?
B12 B7 B6 107.7(6) . . ?
C2 B7 B11 106.6(6) . . ?
B12 B7 B11 60.3(5) . . ?
B6 B7 B11 59.5(5) . . ?
C2 B7 B8 58.0(4) . . ?
B12 B7 B8 58.9(5) . . ?
B6 B7 B8 107.2(6) . . ?
B11 B7 B8 106.8(6) . . ?
C2 B7 H7 123.3 . . ?
B12 B7 H7 122.6 . . ?
B6 B7 H7 121.4 . . ?
B11 B7 H7 122.1 . . ?
B8 B7 H7 123.0 . . ?
C2 B8 B9 109.6(6) . . ?
C2 B8 B12 105.1(6) . . ?
B9 B8 B12 60.0(5) . . ?
C2 B8 B7 57.3(4) . . ?
B9 B8 B7 108.7(6) . . ?
B12 B8 B7 59.6(5) . . ?
C2 B8 Co3 63.2(4) . . ?
B9 B8 Co3 67.5(4) . . ?
B12 B8 Co3 117.5(6) . . ?
B7 B8 Co3 114.2(5) . . ?
C2 B8 H8 124.1 . . ?
B9 B8 H8 119.5 . . ?
B12 B8 H8 121.1 . . ?
B7 B8 H8 122.0 . . ?
Co3 B8 H8 112.8 . . ?
B8 B9 B12 60.3(5) . . ?
B8 B9 B4 106.8(6) . . ?
B12 B9 B4 105.8(6) . . ?
B8 B9 B10 107.5(7) . . ?
B12 B9 B10 59.8(5) . . ?
B4 B9 B10 57.8(5) . . ?
B8 B9 Co3 63.4(4) . . ?
B12 B9 Co3 114.4(6) . . ?
B4 B9 Co3 62.1(4) . . ?
B10 B9 Co3 112.2(5) . . ?
B8 B9 H9 121.8 . . ?
B12 B9 H9 120.8 . . ?
B4 B9 H9 124.1 . . ?
B10 B9 H9 121.9 . . ?
Co3 B9 H9 116.0 . . ?
B4 B10 B11 108.2(6) . . ?
B4 B10 B12 107.6(6) . . ?
B11 B10 B12 60.8(5) . . ?
B4 B10 B5 59.8(5) . . ?
B11 B10 B5 60.4(5) . . ?
B12 B10 B5 108.6(6) . . ?
B4 B10 B9 60.8(5) . . ?
B11 B10 B9 108.6(7) . . ?
B12 B10 B9 59.0(5) . . ?
B5 B10 B9 109.0(6) . . ?
B4 B10 H10 121.8 . . ?
B11 B10 H10 121.1 . . ?
B12 B10 H10 121.9 . . ?
B5 B10 H10 121.2 . . ?
B9 B10 H10 121.4 . . ?
B10 B11 B6 108.8(6) . . ?
B10 B11 B7 108.4(6) . . ?
B6 B11 B7 60.2(5) . . ?
B10 B11 B12 59.9(5) . . ?
B6 B11 B12 107.7(6) . . ?
B7 B11 B12 59.7(5) . . ?
B10 B11 B5 60.7(5) . . ?
B6 B11 B5 60.2(5) . . ?
B7 B11 B5 108.6(6) . . ?
B12 B11 B5 108.1(7) . . ?
B10 B11 H11 121.2 . . ?
B6 B11 H11 121.5 . . ?
B7 B11 H11 121.6 . . ?
B12 B11 H11 122.1 . . ?
B5 B11 H11 121.3 . . ?
B9 B12 B8 59.7(5) . . ?
B9 B12 B10 61.2(5) . . ?
B8 B12 B10 108.1(7) . . ?
B9 B12 B7 110.1(6) . . ?
B8 B12 B7 61.5(5) . . ?
B10 B12 B7 108.2(6) . . ?
B9 B12 B11 109.2(6) . . ?
B8 B12 B11 108.7(6) . . ?
B10 B12 B11 59.3(5) . . ?
B7 B12 B11 60.0(5) . . ?
B9 B12 H12 120.5 . . ?
B8 B12 H12 121.4 . . ?
B10 B12 H12 121.9 . . ?
B7 B12 H12 120.6 . . ?
B11 B12 H12 121.7 . . ?
B6 C1 B5 64.0(5) . . ?
B6 C1 C2 62.2(4) . . ?
B5 C1 C2 113.6(6) . . ?
B6 C1 S2 132.4(5) . . ?
B5 C1 S2 137.0(5) . . ?
C2 C1 S2 108.0(4) . . ?
B6 C1 B4 114.2(6) . . ?
B5 C1 B4 61.7(5) . . ?
C2 C1 B4 111.4(5) . . ?
S2 C1 B4 112.5(5) . . ?
B6 C1 Co3 125.3(5) . . ?
B5 C1 Co3 125.5(5) . . ?
C2 C1 Co3 66.8(3) . . ?
S2 C1 Co3 80.8(3) . . ?
B4 C1 Co3 68.0(4) . . ?
B7 C2 B8 64.8(5) . . ?
B7 C2 C1 108.1(5) . . ?
B8 C2 C1 107.3(6) . . ?
B7 C2 B6 62.5(4) . . ?
B8 C2 B6 114.0(6) . . ?
C1 C2 B6 58.4(4) . . ?
B7 C2 S1 117.7(5) . . ?
B8 C2 S1 126.8(5) . . ?
C1 C2 S1 119.3(4) . . ?
B6 C2 S1 111.5(5) . . ?
B7 C2 Co3 124.6(5) . . ?
B8 C2 Co3 67.7(4) . . ?
C1 C2 Co3 61.8(3) . . ?
B6 C2 Co3 117.1(5) . . ?
S1 C2 Co3 112.9(4) . . ?
C4 C3 C7 108.3(8) . . ?
C4 C3 Co1 69.2(5) . . ?
C7 C3 Co1 69.7(5) . . ?
C4 C3 H3A 125.8 . . ?
C7 C3 H3A 125.8 . . ?
Co1 C3 H3A 125.8 . . ?
C3 C4 C5 108.6(9) . . ?
C3 C4 Co1 71.7(5) . . ?
C5 C4 Co1 71.3(5) . . ?
C3 C4 H4A 125.6 . . ?
C5 C4 H4A 125.6 . . ?
Co1 C4 H4A 125.6 . . ?
C6 C5 C4 109.1(8) . . ?
C6 C5 Co1 69.8(5) . . ?
C4 C5 Co1 69.1(5) . . ?
C6 C5 H5A 125.4 . . ?
C4 C5 H5A 125.4 . . ?
Co1 C5 H5A 125.4 . . ?
C5 C6 C7 108.0(8) . . ?
C5 C6 Co1 71.2(5) . . ?
C7 C6 Co1 70.4(5) . . ?
C5 C6 H6A 126.0 . . ?
C7 C6 H6A 126.0 . . ?
Co1 C6 H6A 126.0 . . ?
C6 C7 C3 105.8(9) . . ?
C6 C7 Co1 68.9(5) . . ?
C3 C7 Co1 69.9(5) . . ?
C6 C7 H7A 127.1 . . ?
C3 C7 H7A 127.1 . . ?
Co1 C7 H7A 127.1 . . ?
N1 C8 N4 106.9(6) . . ?
N1 C8 S3 130.1(6) . . ?
N4 C8 S3 123.0(6) . . ?
C14 C9 C10 122.2(9) . . ?
C14 C9 N4 117.9(9) . . ?
C10 C9 N4 119.9(8) . . ?
C9 C10 C11 118.7(10) . . ?
C9 C10 H10A 120.7 . . ?
C11 C10 H10A 120.7 . . ?
C12 C11 C10 120.1(11) . . ?
C12 C11 H11A 119.9 . . ?
C10 C11 H11A 119.9 . . ?
C11 C12 C13 121.1(11) . . ?
C11 C12 H12A 119.4 . . ?
C13 C12 H12A 119.4 . . ?
C12 C13 C14 118.5(11) . . ?
C12 C13 H13A 120.7 . . ?
C14 C13 H13A 120.7 . . ?
C9 C14 C13 119.4(11) . . ?
C9 C14 H14A 120.3 . . ?
C13 C14 H14A 120.3 . . ?
N8 C15 N5 108.6(7) . . ?
N8 C15 S4 129.3(7) . . ?
N5 C15 S4 122.1(6) . . ?
C17 C16 C21 119.1(9) . . ?
C17 C16 N8 120.5(9) . . ?
C21 C16 N8 120.4(8) . . ?
C18 C17 C16 121.9(11) . . ?
C18 C17 H17A 119.0 . . ?
C16 C17 H17A 119.0 . . ?
C17 C18 C19 119.7(11) . . ?
C17 C18 H18A 120.2 . . ?
C19 C18 H18A 120.2 . . ?
C20 C19 C18 119.5(11) . . ?
C20 C19 H19A 120.3 . . ?
C18 C19 H19A 120.3 . . ?
C19 C20 C21 121.7(11) . . ?
C19 C20 H20A 119.2 . . ?
C21 C20 H20A 119.2 . . ?
C20 C21 C16 118.2(9) . . ?
C20 C21 H21A 120.9 . . ?
C16 C21 H21A 120.9 . . ?
C24 C23 C22 93(5) . . ?
C23 C24 C25 106(7) . . ?
C23 C22 C23 117(6) . 2_755 ?

loop_
_geom_bond_atom_site_label_1
_geom_bond_atom_site_label_2
_geom_bond_distance
_geom_bond_site_symmetry_2
_geom_bond_publ_flag
Co1 C4 2.042(9) . ?
Co1 C6 2.052(8) . ?
Co1 C5 2.071(8) . ?
Co1 C7 2.073(8) . ?
Co1 C3 2.075(8) . ?
Co1 S2 2.220(2) . ?
Co1 S1 2.232(2) . ?
Co1 S3 2.279(2) . ?
Co3 N5 1.914(7) . ?
Co3 C1 1.926(7) . ?
Co3 N1 1.947(6) . ?
Co3 C2 2.009(8) . ?
Co3 B4 2.059(9) . ?
Co3 B8 2.082(9) . ?
Co3 B9 2.151(9) . ?
Co3 S2 2.383(2) . ?
N1 C8 1.335(9) . ?
N1 N2 1.369(8) . ?
N2 N3 1.300(8) . ?
N3 N4 1.361(9) . ?
N4 C8 1.363(9) . ?
N4 C9 1.443(10) . ?
N5 C15 1.335(10) . ?
N5 N6 1.360(8) . ?
N6 N7 1.298(9) . ?
N7 N8 1.366(9) . ?
N8 C15 1.331(9) . ?
N8 C16 1.410(10) . ?
S1 C2 1.767(7) . ?
S2 C1 1.745(7) . ?
S3 C8 1.707(8) . ?
S4 C15 1.722(8) . ?
S4 B4 1.874(9) . ?
B4 B10 1.740(13) . ?
B4 C1 1.746(10) . ?
B4 B5 1.765(13) . ?
B4 B9 1.795(12) . ?
B5 C1 1.693(10) . ?
B5 B6 1.793(12) . ?
B5 B11 1.797(12) . ?
B5 B10 1.801(12) . ?
B5 H5 1.1000 . ?
B6 C1 1.692(11) . ?
B6 C2 1.757(10) . ?
B6 B11 1.777(12) . ?
B6 B7 1.789(11) . ?
B6 H6 1.1000 . ?
B7 C2 1.690(11) . ?
B7 B12 1.784(12) . ?
B7 B11 1.790(12) . ?
B7 B8 1.818(13) . ?
B7 H7 1.1000 . ?
B8 C2 1.704(11) . ?
B8 B9 1.760(13) . ?
B8 B12 1.770(11) . ?
B8 H8 1.1000 . ?
B9 B12 1.765(13) . ?
B9 B10 1.804(12) . ?
B9 H9 1.1000 . ?
B10 B11 1.769(13) . ?
B10 B12 1.779(13) . ?
B10 H10 1.1000 . ?
B11 B12 1.795(12) . ?
B11 H11 1.1000 . ?
B12 H12 1.1000 . ?
C1 C2 1.709(9) . ?
C3 C4 1.377(12) . ?
C3 C7 1.434(12) . ?
C3 H3A 0.9800 . ?
C4 C5 1.394(11) . ?
C4 H4A 0.9800 . ?
C5 C6 1.378(12) . ?
C5 H5A 0.9800 . ?
C6 C7 1.433(12) . ?
C6 H6A 0.9800 . ?
C7 H7A 0.9800 . ?
C9 C14 1.339(12) . ?
C9 C10 1.357(11) . ?
C10 C11 1.378(12) . ?
C10 H10A 0.9300 . ?
C11 C12 1.349(14) . ?
C11 H11A 0.9300 . ?
C12 C13 1.365(16) . ?
C12 H12A 0.9300 . ?
C13 C14 1.398(15) . ?
C13 H13A 0.9300 . ?
C14 H14A 0.9300 . ?
C16 C17 1.372(12) . ?
C16 C21 1.388(12) . ?
C17 C18 1.338(13) . ?
C17 H17A 0.9300 . ?
C18 C19 1.376(15) . ?
C18 H18A 0.9300 . ?
C19 C20 1.355(14) . ?
C19 H19A 0.9300 . ?
C20 C21 1.377(12) . ?
C20 H20A 0.9300 . ?
C21 H21A 0.9300 . ?
C23 C24 1.57(9) . ?
C23 C22 1.61(4) . ?
C25 C24 1.70(17) . ?
C22 C23 1.61(4) 2_755 ?
